data_7231183
loop_
_publ_author_name
'Fu, Chen'
'Wang, Hai-Yu'
'Zhang, Guo-Shuai'
'Li, Li'
'Sun, Ya-Nan'
'Fu, Jia-Wei'
'Zhang, Hong'

_publ_section_title
;
 The influence of the secondary building linker geometry on the
 photochromism of naphthalenediimide-based metal--organic frameworks
;
_journal_issue 33
_journal_name_full CrystEngComm
_journal_page_first 4849
_journal_paper_doi 10.1039/C8CE00892B
_journal_volume 20
_journal_year 2018
_chemical_formula_moiety '0.06(C62 H30 Cd2 N12 O20)'
_chemical_formula_sum 'C31 H15 Cd N6 O10'
_chemical_formula_weight 743.90
_space_group_crystal_system triclinic
_space_group_IT_number 2
_space_group_name_Hall '-P 1'
_space_group_name_H-M_alt 'P -1'
_symmetry_space_group_name_Hall '-P 1'
_symmetry_space_group_name_H-M 'P -1'
_atom_sites_solution_hydrogens geom
_audit_creation_date 2018-04-03
_audit_creation_method
;
Olex2 1.2
(compiled 2017.03.28 svn.r3405 for OlexSys, GUI svn.r5335)
;
_audit_update_record
;
2018-05-03 deposited with the CCDC.
2018-07-13 downloaded from the CCDC.
;
_cell_angle_alpha 90.351(2)
_cell_angle_beta 94.250(2)
_cell_angle_gamma 111.416(2)
_cell_formula_units_Z 2
_cell_length_a 7.8706(10)
_cell_length_b 10.2356(13)
_cell_length_c 19.467(3)
_cell_measurement_reflns_used 5855
_cell_measurement_temperature 296(2)
_cell_measurement_theta_max 25.698
_cell_measurement_theta_min 2.349
_cell_volume 1455.0(3)
_computing_cell_refinement 'SAINT v8.34A (Bruker, 2013)'
_computing_data_reduction 'SAINT v8.34A (Bruker, 2013)'
_computing_molecular_graphics 'Olex2 (Dolomanov et al., 2009)'
_computing_publication_material 'Olex2 (Dolomanov et al., 2009)'
_computing_structure_refinement 'ShelXL (Sheldrick, 2015)'
_diffrn_ambient_temperature 296.15
_diffrn_detector_area_resol_mean graphite
_diffrn_measured_fraction_theta_full 0.994
_diffrn_measured_fraction_theta_max 0.990
_diffrn_measurement_device_type 'CCD area detector'
_diffrn_measurement_method 'phi and omega scans'
_diffrn_radiation_monochromator graphite
_diffrn_radiation_type MoK\a
_diffrn_radiation_wavelength 0.71073
_diffrn_reflns_av_R_equivalents 0.0171
_diffrn_reflns_av_unetI/netI 0.0325
_diffrn_reflns_Laue_measured_fraction_full 0.994
_diffrn_reflns_Laue_measured_fraction_max 0.990
_diffrn_reflns_limit_h_max 9
_diffrn_reflns_limit_h_min -6
_diffrn_reflns_limit_k_max 12
_diffrn_reflns_limit_k_min -12
_diffrn_reflns_limit_l_max 23
_diffrn_reflns_limit_l_min -23
_diffrn_reflns_number 8812
_diffrn_reflns_point_group_measured_fraction_full 0.994
_diffrn_reflns_point_group_measured_fraction_max 0.990
_diffrn_reflns_theta_full 25.242
_diffrn_reflns_theta_max 25.715
_diffrn_reflns_theta_min 2.139
_exptl_absorpt_coefficient_mu 0.823
_exptl_absorpt_correction_type none
_exptl_crystal_colour yellow
_exptl_crystal_colour_primary yellow
_exptl_crystal_density_diffrn 1.698
_exptl_crystal_description block
_exptl_crystal_F_000 742.0
_exptl_crystal_size_max 0.3
_exptl_crystal_size_mid 0.2
_exptl_crystal_size_min 0.1
_refine_diff_density_max 0.695
_refine_diff_density_min -0.336
_refine_diff_density_rms 0.065
_refine_ls_extinction_method none
_refine_ls_goodness_of_fit_ref 1.061
_refine_ls_hydrogen_treatment constr
_refine_ls_matrix_type full
_refine_ls_number_parameters 433
_refine_ls_number_reflns 5519
_refine_ls_number_restraints 0
_refine_ls_restrained_S_all 1.061
_refine_ls_R_factor_all 0.0290
_refine_ls_R_factor_gt 0.0263
_refine_ls_shift/su_max 0.001
_refine_ls_shift/su_mean 0.000
_refine_ls_structure_factor_coef Fsqd
_refine_ls_weighting_details 'w=1/[\s^2^(Fo^2^)+(0.0272P)^2^+1.2639P] where P=(Fo^2^+2Fc^2^)/3'
_refine_ls_weighting_scheme calc
_refine_ls_wR_factor_gt 0.0697
_refine_ls_wR_factor_ref 0.0709
_reflns_Friedel_coverage 0.000
_reflns_number_gt 5091
_reflns_number_total 5571
_reflns_threshold_expression 'I > 2\s(I)'
_cod_data_source_file c8ce00892b2.cif
_cod_data_source_block fdf2_a_sq_d
_cod_depositor_comments 'Adding full bibliography for 7231182--7231184.cif.'
_cod_database_code 7231183
_shelx_shelxl_version_number 2014/7
_shelx_space_group_comment
;
The symmetry employed for this shelxl refinement is uniquely defined
by the following loop, which should always be used as a source of
symmetry information in preference to the above space-group names.
They are only intended as comments.
;
_olex2_refinement_description
;
1. Fixed Uiso
 At 1.2 times of:
  All C(H) groups, All N(H) groups
2.a Aromatic/amide H refined with riding coordinates:
 N2(H2), N5(H5), C1(H1), C2(H2A), C3(H3), C4(H4), C12(H12), C13(H13), C17(H17),
  C18(H18), C23(H23), C24(H24), C25(H25), C26(H26), C27(H27)
;
_olex2_submission_special_instructions 'No special instructions were received'

loop_
_space_group_symop_operation_xyz
'x, y, z'
'-x, -y, -z'

loop_
_atom_site_label
_atom_site_type_symbol
_atom_site_fract_x
_atom_site_fract_y
_atom_site_fract_z
_atom_site_U_iso_or_equiv
_atom_site_adp_type
_atom_site_occupancy
_atom_site_site_symmetry_order
_atom_site_calc_flag
_atom_site_refinement_flags_posn
Cd1 Cd 0.42080(2) 1.08218(2) 0.08344(2) 0.02764(7) Uani 1 1 d .
O1 O 1.0763(3) 0.2756(2) 0.75733(9) 0.0414(4) Uani 1 1 d .
O2 O 1.5214(3) 0.6216(3) 0.70209(10) 0.0499(5) Uani 1 1 d .
O3 O 0.9398(3) 0.4989(3) 0.76322(10) 0.0527(6) Uani 1 1 d .
O4 O 0.6646(3) 0.6534(2) 0.42912(12) 0.0571(6) Uani 1 1 d .
O5 O 1.2586(3) 0.9212(3) 0.40449(11) 0.0556(6) Uani 1 1 d .
O6 O 0.7784(4) 0.9698(3) 0.42920(11) 0.0632(7) Uani 1 1 d .
O7 O 0.4504(3) 1.29995(19) 0.13682(10) 0.0390(4) Uani 1 1 d .
O8 O 0.1868(3) 1.1277(2) 0.14454(12) 0.0531(5) Uani 1 1 d .
O9 O 0.2553(3) 0.85561(19) 0.07048(10) 0.0429(5) Uani 1 1 d .
O10 O 0.3018(2) 0.85387(19) -0.04078(10) 0.0380(4) Uani 1 1 d .
N1 N 1.3276(3) 0.1806(2) 0.98526(11) 0.0329(5) Uani 1 1 d .
N2 N 1.2756(3) 0.4932(2) 0.78947(11) 0.0369(5) Uani 1 1 d .
H2 H 1.3564 0.5473 0.8197 0.044 Uiso 1 1 calc R
N3 N 1.2251(3) 0.5455(2) 0.72828(11) 0.0349(5) Uani 1 1 d .
N4 N 0.9615(3) 0.7938(2) 0.42091(10) 0.0335(5) Uani 1 1 d .
N5 N 0.9068(3) 0.8545(3) 0.36377(10) 0.0382(5) Uani 1 1 d .
H5 H 0.9355 0.8404 0.3233 0.046 Uiso 1 1 calc R
N6 N 0.5691(3) 1.0382(3) 0.18583(11) 0.0392(5) Uani 1 1 d .
C1 C 1.4316(4) 0.3108(3) 0.96907(13) 0.0357(6) Uani 1 1 d .
H1 H 1.5318 0.3613 0.9993 0.043 Uiso 1 1 calc R
C2 C 1.1821(4) 0.1110(3) 0.94158(14) 0.0361(6) Uani 1 1 d .
H2A H 1.1081 0.0204 0.9519 0.043 Uiso 1 1 calc R
C3 C 1.1369(4) 0.1672(3) 0.88223(14) 0.0347(6) Uani 1 1 d .
H3 H 1.0337 0.1156 0.8536 0.042 Uiso 1 1 calc R
C4 C 1.3985(4) 0.3742(3) 0.91007(14) 0.0356(6) Uani 1 1 d .
H4 H 1.4763 0.4640 0.9003 0.043 Uiso 1 1 calc R
C5 C 1.2464(3) 0.3013(2) 0.86538(12) 0.0280(5) Uani 1 1 d .
C6 C 1.1930(3) 0.3550(3) 0.79928(12) 0.0292(5) Uani 1 1 d .
C7 C 1.3659(4) 0.6120(3) 0.68571(13) 0.0348(6) Uani 1 1 d .
C8 C 1.0405(4) 0.5332(3) 0.71783(13) 0.0358(6) Uani 1 1 d .
C9 C 0.9855(3) 0.5650(3) 0.64736(13) 0.0309(5) Uani 1 1 d .
C10 C 1.1215(3) 0.6385(2) 0.60330(12) 0.0271(5) Uani 1 1 d .
C11 C 1.3098(3) 0.6698(3) 0.62212(12) 0.0300(5) Uani 1 1 d .
C12 C 1.4398(4) 0.7492(3) 0.57995(14) 0.0363(6) Uani 1 1 d .
H12 H 1.5632 0.7681 0.5921 0.044 Uiso 1 1 calc R
C13 C 1.3873(4) 0.8016(3) 0.51889(13) 0.0352(6) Uani 1 1 d .
H13 H 1.4760 0.8573 0.4915 0.042 Uiso 1 1 calc R
C14 C 1.2048(3) 0.7706(3) 0.49947(12) 0.0296(5) Uani 1 1 d .
C15 C 1.0685(3) 0.6856(2) 0.54023(12) 0.0270(5) Uani 1 1 d .
C16 C 0.8798(3) 0.6469(3) 0.52026(13) 0.0315(5) Uani 1 1 d .
C17 C 0.7497(4) 0.5672(3) 0.56184(14) 0.0390(6) Uani 1 1 d .
H17 H 0.6262 0.5386 0.5469 0.047 Uiso 1 1 calc R
C18 C 0.8027(4) 0.5291(3) 0.62655(14) 0.0385(6) Uani 1 1 d .
H18 H 0.7142 0.4794 0.6555 0.046 Uiso 1 1 calc R
C19 C 0.8208(4) 0.6941(3) 0.45408(14) 0.0357(6) Uani 1 1 d .
C20 C 1.1513(4) 0.8371(3) 0.43822(12) 0.0340(6) Uani 1 1 d .
C21 C 0.8086(4) 0.9352(3) 0.37312(13) 0.0374(6) Uani 1 1 d .
C22 C 0.7299(4) 0.9734(3) 0.30648(13) 0.0362(6) Uani 1 1 d .
C23 C 0.5439(5) 0.9310(6) 0.2950(2) 0.0866(16) Uani 1 1 d .
H23 H 0.4682 0.8803 0.3277 0.104 Uiso 1 1 calc R
C24 C 0.4696(5) 0.9644(6) 0.2341(2) 0.0860(16) Uani 1 1 d .
H24 H 0.3428 0.9333 0.2267 0.103 Uiso 1 1 calc R
C25 C 0.8350(4) 1.0509(4) 0.25732(16) 0.0520(8) Uani 1 1 d .
H25 H 0.9620 1.0825 0.2635 0.062 Uiso 1 1 calc R
C26 C 0.7494(4) 1.0814(3) 0.19847(15) 0.0482(7) Uani 1 1 d .
H26 H 0.8223 1.1352 0.1658 0.058 Uiso 1 1 calc R
C28 C 0.2315(3) 0.7950(2) 0.01193(13) 0.0311(5) Uani 1 1 d .
C29 C 0.1099(3) 0.6422(2) 0.00590(12) 0.0288(5) Uani 1 1 d .
C30 C 0.0477(4) 0.5768(3) -0.05883(13) 0.0354(6) Uani 1 1 d .
C31 C -0.0615(4) 0.4348(3) -0.06538(13) 0.0348(6) Uani 1 1 d .
C27 C 0.2908(4) 1.2512(3) 0.15622(15) 0.0418(6) Uani 1 1 d .
H27 H 0.2492 1.3106 0.1805 0.050 Uiso 1 1 calc R

loop_
_atom_site_aniso_label
_atom_site_aniso_U_11
_atom_site_aniso_U_22
_atom_site_aniso_U_33
_atom_site_aniso_U_23
_atom_site_aniso_U_13
_atom_site_aniso_U_12
Cd1 0.03341(11) 0.02120(10) 0.02400(10) 0.00571(6) -0.00274(7) 0.00580(7)
O1 0.0507(11) 0.0384(11) 0.0282(9) -0.0031(8) -0.0108(8) 0.0110(9)
O2 0.0380(11) 0.0766(15) 0.0397(11) 0.0183(10) -0.0033(9) 0.0273(11)
O3 0.0554(13) 0.0795(16) 0.0334(11) 0.0254(11) 0.0155(10) 0.0341(12)
O4 0.0395(12) 0.0590(14) 0.0582(14) 0.0206(11) -0.0205(10) 0.0052(10)
O5 0.0473(12) 0.0733(16) 0.0446(12) 0.0332(11) 0.0098(10) 0.0185(11)
O6 0.103(2) 0.0804(17) 0.0304(11) 0.0014(11) 0.0004(11) 0.0628(16)
O7 0.0403(11) 0.0285(9) 0.0397(10) 0.0018(8) 0.0012(8) 0.0028(8)
O8 0.0423(11) 0.0366(11) 0.0675(14) -0.0049(10) 0.0121(10) -0.0020(9)
O9 0.0540(12) 0.0248(9) 0.0390(11) -0.0014(8) 0.0058(9) 0.0012(9)
O10 0.0338(10) 0.0307(9) 0.0433(11) 0.0164(8) 0.0060(8) 0.0035(8)
N1 0.0408(12) 0.0266(11) 0.0292(11) 0.0072(9) -0.0027(9) 0.0107(9)
N2 0.0457(13) 0.0330(12) 0.0234(10) 0.0095(9) -0.0115(9) 0.0069(10)
N3 0.0393(12) 0.0375(12) 0.0262(11) 0.0124(9) -0.0046(9) 0.0130(10)
N4 0.0400(12) 0.0427(13) 0.0213(10) 0.0100(9) -0.0025(9) 0.0203(10)
N5 0.0518(14) 0.0563(15) 0.0168(10) 0.0093(10) -0.0001(9) 0.0322(12)
N6 0.0414(13) 0.0497(14) 0.0293(11) 0.0141(10) 0.0016(10) 0.0201(11)
C1 0.0403(14) 0.0259(12) 0.0337(13) 0.0048(10) -0.0107(11) 0.0063(11)
C2 0.0340(13) 0.0272(13) 0.0406(15) 0.0104(11) -0.0016(11) 0.0044(11)
C3 0.0308(13) 0.0290(13) 0.0370(14) 0.0049(11) -0.0050(11) 0.0036(11)
C4 0.0380(14) 0.0241(12) 0.0365(14) 0.0080(11) -0.0079(11) 0.0038(11)
C5 0.0318(12) 0.0257(12) 0.0264(12) 0.0031(10) -0.0004(10) 0.0109(10)
C6 0.0336(13) 0.0292(12) 0.0245(12) 0.0018(10) -0.0008(10) 0.0120(11)
C7 0.0370(14) 0.0399(15) 0.0284(13) 0.0060(11) -0.0024(11) 0.0161(12)
C8 0.0410(15) 0.0388(14) 0.0292(13) 0.0106(11) 0.0031(11) 0.0165(12)
C9 0.0334(13) 0.0331(13) 0.0278(12) 0.0099(10) 0.0028(10) 0.0140(11)
C10 0.0314(12) 0.0266(12) 0.0235(11) 0.0050(9) -0.0012(9) 0.0117(10)
C11 0.0325(13) 0.0325(13) 0.0259(12) 0.0066(10) -0.0008(10) 0.0136(11)
C12 0.0261(12) 0.0450(15) 0.0377(14) 0.0112(12) 0.0006(11) 0.0132(12)
C13 0.0299(13) 0.0420(15) 0.0332(13) 0.0134(11) 0.0067(10) 0.0119(11)
C14 0.0345(13) 0.0337(13) 0.0232(12) 0.0053(10) 0.0013(10) 0.0157(11)
C15 0.0319(12) 0.0262(12) 0.0238(11) 0.0045(9) 0.0003(9) 0.0120(10)
C16 0.0346(13) 0.0300(13) 0.0279(12) 0.0052(10) -0.0049(10) 0.0109(11)
C17 0.0274(13) 0.0418(15) 0.0434(15) 0.0119(12) -0.0027(11) 0.0083(12)
C18 0.0312(13) 0.0454(16) 0.0373(15) 0.0180(12) 0.0055(11) 0.0111(12)
C19 0.0390(15) 0.0337(14) 0.0330(14) 0.0048(11) -0.0075(11) 0.0137(12)
C20 0.0398(14) 0.0415(15) 0.0228(12) 0.0084(11) 0.0035(11) 0.0170(12)
C21 0.0484(16) 0.0422(15) 0.0230(13) 0.0062(11) -0.0009(11) 0.0189(13)
C22 0.0469(15) 0.0424(15) 0.0258(13) 0.0085(11) 0.0020(11) 0.0243(13)
C23 0.052(2) 0.153(4) 0.055(2) 0.065(3) 0.0125(17) 0.034(3)
C24 0.0395(18) 0.158(5) 0.059(2) 0.062(3) 0.0083(16) 0.032(2)
C25 0.0354(15) 0.071(2) 0.0412(16) 0.0232(15) -0.0026(13) 0.0097(15)
C26 0.0477(17) 0.0542(18) 0.0332(15) 0.0214(13) -0.0012(12) 0.0080(14)
C28 0.0312(13) 0.0216(12) 0.0385(14) 0.0070(10) 0.0011(11) 0.0077(10)
C29 0.0322(13) 0.0227(11) 0.0281(12) 0.0047(9) 0.0049(10) 0.0057(10)
C30 0.0432(15) 0.0278(13) 0.0282(13) 0.0066(10) 0.0060(11) 0.0040(11)
C31 0.0443(15) 0.0252(12) 0.0282(13) 0.0052(10) 0.0059(11) 0.0044(11)
C27 0.0441(16) 0.0378(15) 0.0423(16) -0.0011(12) 0.0008(13) 0.0143(13)

loop_
_atom_type_symbol
_atom_type_description
_atom_type_scat_dispersion_real
_atom_type_scat_dispersion_imag
_atom_type_scat_source
C C 0.0033 0.0016 'International Tables Vol C Tables 4.2.6.8 and 6.1.1.4'
H H 0.0000 0.0000 'International Tables Vol C Tables 4.2.6.8 and 6.1.1.4'
N N 0.0061 0.0033 'International Tables Vol C Tables 4.2.6.8 and 6.1.1.4'
O O 0.0106 0.0060 'International Tables Vol C Tables 4.2.6.8 and 6.1.1.4'
Cd Cd -0.8075 1.2024 'International Tables Vol C Tables 4.2.6.8 and 6.1.1.4'

loop_
_geom_angle_atom_site_label_1
_geom_angle_atom_site_label_2
_geom_angle_atom_site_label_3
_geom_angle
_geom_angle_site_symmetry_1
_geom_angle_site_symmetry_3
O7 Cd1 O8 54.11(7) . .
O7 Cd1 C27 27.28(7) . .
O8 Cd1 C27 26.83(8) . .
O9 Cd1 O7 145.99(7) . .
O9 Cd1 O8 92.36(7) . .
O9 Cd1 O10 114.14(7) . 2_675
O9 Cd1 N1 104.05(7) . 1_464
O9 Cd1 N6 89.61(8) . .
O9 Cd1 C27 119.03(8) . .
O10 Cd1 O7 99.35(7) 2_675 .
O10 Cd1 O8 153.44(7) 2_675 .
O10 Cd1 N1 86.82(7) 2_675 1_464
O10 Cd1 N6 85.53(7) 2_675 .
O10 Cd1 C27 126.62(8) 2_675 .
N1 Cd1 O7 82.74(7) 1_464 .
N1 Cd1 O8 88.50(8) 1_464 .
N1 Cd1 N6 166.17(8) 1_464 .
N1 Cd1 C27 84.97(8) 1_464 .
N6 Cd1 O7 87.14(8) . .
N6 Cd1 O8 93.21(8) . .
N6 Cd1 C27 90.37(8) . .
C27 O7 Cd1 92.68(16) . .
C27 O8 Cd1 90.20(18) . .
C28 O9 Cd1 119.82(16) . .
C28 O10 Cd1 136.30(17) . 2_675
C1 N1 Cd1 118.72(17) . 1_646
C1 N1 C2 117.1(2) . .
C2 N1 Cd1 124.01(17) . 1_646
N3 N2 H2 121.3 . .
C6 N2 H2 121.3 . .
C6 N2 N3 117.4(2) . .
N2 N3 C7 116.5(2) . .
N2 N3 C8 116.6(2) . .
C7 N3 C8 126.8(2) . .
N5 N4 C19 116.2(2) . .
N5 N4 C20 116.5(2) . .
C19 N4 C20 127.2(2) . .
N4 N5 H5 120.7 . .
C21 N5 N4 118.6(2) . .
C21 N5 H5 120.7 . .
C24 N6 Cd1 119.5(2) . .
C24 N6 C26 116.4(2) . .
C26 N6 Cd1 124.11(18) . .
N1 C1 H1 118.2 . .
N1 C1 C4 123.6(2) . .
C4 C1 H1 118.2 . .
N1 C2 H2A 118.4 . .
N1 C2 C3 123.1(2) . .
C3 C2 H2A 118.4 . .
C2 C3 H3 120.3 . .
C2 C3 C5 119.4(2) . .
C5 C3 H3 120.3 . .
C1 C4 H4 120.7 . .
C1 C4 C5 118.7(2) . .
C5 C4 H4 120.7 . .
C3 C5 C4 118.0(2) . .
C3 C5 C6 116.9(2) . .
C4 C5 C6 125.1(2) . .
O1 C6 N2 122.7(2) . .
O1 C6 C5 120.6(2) . .
N2 C6 C5 116.7(2) . .
O2 C7 N3 120.5(2) . .
O2 C7 C11 124.0(2) . .
N3 C7 C11 115.4(2) . .
O3 C8 N3 121.2(2) . .
O3 C8 C9 124.3(3) . .
N3 C8 C9 114.4(2) . .
C10 C9 C8 119.7(2) . .
C18 C9 C8 119.7(2) . .
C18 C9 C10 120.5(2) . .
C9 C10 C11 121.5(2) . .
C15 C10 C9 119.2(2) . .
C15 C10 C11 119.3(2) . .
C10 C11 C7 119.6(2) . .
C12 C11 C7 120.3(2) . .
C12 C11 C10 120.1(2) . .
C11 C12 H12 119.7 . .
C11 C12 C13 120.5(2) . .
C13 C12 H12 119.7 . .
C12 C13 H13 120.0 . .
C14 C13 C12 120.1(2) . .
C14 C13 H13 120.0 . .
C13 C14 C15 120.7(2) . .
C13 C14 C20 119.6(2) . .
C15 C14 C20 119.5(2) . .
C10 C15 C16 118.7(2) . .
C14 C15 C10 119.2(2) . .
C14 C15 C16 122.1(2) . .
C15 C16 C19 119.7(2) . .
C17 C16 C15 120.9(2) . .
C17 C16 C19 119.4(2) . .
C16 C17 H17 119.9 . .
C16 C17 C18 120.2(2) . .
C18 C17 H17 119.9 . .
C9 C18 C17 120.1(2) . .
C9 C18 H18 119.9 . .
C17 C18 H18 119.9 . .
O4 C19 N4 120.6(2) . .
O4 C19 C16 124.3(3) . .
N4 C19 C16 115.1(2) . .
O5 C20 N4 120.8(2) . .
O5 C20 C14 124.0(2) . .
N4 C20 C14 115.1(2) . .
O6 C21 N5 123.9(2) . .
O6 C21 C22 122.7(3) . .
N5 C21 C22 113.4(2) . .
C23 C22 C21 118.5(3) . .
C23 C22 C25 117.9(3) . .
C25 C22 C21 123.6(3) . .
C22 C23 H23 120.4 . .
C22 C23 C24 119.2(3) . .
C24 C23 H23 120.4 . .
N6 C24 C23 123.6(3) . .
N6 C24 H24 118.2 . .
C23 C24 H24 118.2 . .
C22 C25 H25 120.5 . .
C22 C25 C26 119.0(3) . .
C26 C25 H25 120.5 . .
N6 C26 C25 123.8(3) . .
N6 C26 H26 118.1 . .
C25 C26 H26 118.1 . .
O9 C28 C29 117.1(2) . .
O10 C28 O9 124.3(2) . .
O10 C28 C29 118.6(2) . .
C30 C29 C28 119.9(2) . .
C30 C29 C31 119.9(2) . 2_565
C31 C29 C28 120.1(2) 2_565 .
C29 C30 C31 120.7(2) . .
C30 C31 C29 119.4(2) . 2_565
Cd1 C27 H27 178.4 . .
O7 C27 Cd1 60.03(14) . .
O7 C27 H27 118.5 . .
O8 C27 Cd1 62.97(16) . .
O8 C27 O7 123.0(3) . .
O8 C27 H27 118.5 . .

loop_
_geom_bond_atom_site_label_1
_geom_bond_atom_site_label_2
_geom_bond_distance
_geom_bond_site_symmetry_2
Cd1 O7 2.3788(19) .
Cd1 O8 2.443(2) .
Cd1 O9 2.2083(18) .
Cd1 O10 2.2618(18) 2_675
Cd1 N1 2.358(2) 1_464
Cd1 N6 2.364(2) .
Cd1 C27 2.743(3) .
O1 C6 1.228(3) .
O2 C7 1.210(3) .
O3 C8 1.199(3) .
O4 C19 1.207(3) .
O5 C20 1.202(3) .
O6 C21 1.212(3) .
O7 C27 1.259(3) .
O8 C27 1.238(3) .
O9 C28 1.263(3) .
O10 Cd1 2.2618(18) 2_675
O10 C28 1.253(3) .
N1 Cd1 2.358(2) 1_646
N1 C1 1.339(3) .
N1 C2 1.340(3) .
N2 H2 0.8600 .
N2 N3 1.399(3) .
N2 C6 1.346(3) .
N3 C7 1.403(3) .
N3 C8 1.411(3) .
N4 N5 1.393(3) .
N4 C19 1.405(3) .
N4 C20 1.408(3) .
N5 H5 0.8600 .
N5 C21 1.341(4) .
N6 C24 1.325(4) .
N6 C26 1.326(4) .
C1 H1 0.9300 .
C1 C4 1.377(3) .
C2 H2A 0.9300 .
C2 C3 1.374(4) .
C3 H3 0.9300 .
C3 C5 1.385(3) .
C4 H4 0.9300 .
C4 C5 1.390(3) .
C5 C6 1.494(3) .
C7 C11 1.482(3) .
C8 C9 1.481(3) .
C9 C10 1.415(3) .
C9 C18 1.377(4) .
C10 C11 1.416(3) .
C10 C15 1.411(3) .
C11 C12 1.381(4) .
C12 H12 0.9300 .
C12 C13 1.403(4) .
C13 H13 0.9300 .
C13 C14 1.376(4) .
C14 C15 1.411(3) .
C14 C20 1.486(3) .
C15 C16 1.413(3) .
C16 C17 1.374(4) .
C16 C19 1.480(3) .
C17 H17 0.9300 .
C17 C18 1.400(4) .
C18 H18 0.9300 .
C21 C22 1.512(3) .
C22 C23 1.367(5) .
C22 C25 1.370(4) .
C23 H23 0.9300 .
C23 C24 1.381(5) .
C24 H24 0.9300 .
C25 H25 0.9300 .
C25 C26 1.381(4) .
C26 H26 0.9300 .
C28 C29 1.504(3) .
C29 C30 1.391(4) .
C29 C31 1.402(3) 2_565
C30 C31 1.391(4) .
C31 C29 1.402(3) 2_565
C27 H27 0.9300 .
